data_7112173
loop_
_publ_author_name
'Andrey V. Protchenko'
'Deepak Dange'
'Andrew D. Schwarz'
'Christina Y. Tang'
'Nicholas Phillips'
'Philip Mountford'
'Cameron Jones'
'Simon Aldridge'

_publ_section_title
;
 Heavy metal boryl chemistry: complexes of cadmium, mercury and lead
;
_journal_name_full Chem.Commun.
_journal_page_first 3841
_journal_paper_doi 10.1039/C4CC00697F
_journal_volume 50
_journal_year 2014
_chemical_formula_moiety 'C26 H36 B1 Br1 Hg1 N2'
_chemical_formula_sum 'C26 H36 B Br Hg N2'
_chemical_formula_weight 667.89
_space_group_IT_number 2
_symmetry_cell_setting triclinic
_symmetry_space_group_name_Hall '-P 1'
_symmetry_space_group_name_H-M 'P -1'
_atom_sites_solution_hydrogens geom
_atom_sites_solution_primary direct
_cell_angle_alpha 76.0209(4)
_cell_angle_beta 89.6737(4)
_cell_angle_gamma 77.5030(5)
_cell_formula_units_Z 2
_cell_length_a 9.53030(10)
_cell_length_b 10.64140(10)
_cell_length_c 14.11330(10)
_cell_measurement_reflns_used 5804
_cell_measurement_temperature 230
_cell_measurement_theta_max 27
_cell_measurement_theta_min 5
_cell_volume 1354.37(2)
_computing_cell_refinement 'DENZO/SCALEPACK (Otwinowski & Minor, 1997)'
_computing_data_collection 'COLLECT (Nonius, 1997-2001).'
_computing_data_reduction 'DENZO/SCALEPACK (Otwinowski & Minor, 1997)'
_computing_molecular_graphics 'CAMERON (Watkin et al., 1996)'
_computing_publication_material 'CRYSTALS (Betteridge et al., 2003)'
_computing_structure_refinement 'CRYSTALS (Betteridge et al., 2003)'
_computing_structure_solution 'SIR92 (Altomare et al., 1994)'
_diffrn_ambient_temperature 230
_diffrn_measured_fraction_theta_full 0.982
_diffrn_measured_fraction_theta_max 0.981
_diffrn_measurement_device 'Nonius KappaCCD'
_diffrn_measurement_device_type Area
_diffrn_measurement_method \w
_diffrn_radiation_monochromator graphite
_diffrn_radiation_type 'Mo K\a'
_diffrn_radiation_wavelength 0.71073
_diffrn_reflns_av_R_equivalents 0.000
_diffrn_reflns_limit_h_max 12
_diffrn_reflns_limit_h_min -12
_diffrn_reflns_limit_k_max 13
_diffrn_reflns_limit_k_min -13
_diffrn_reflns_limit_l_max 18
_diffrn_reflns_limit_l_min -17
_diffrn_reflns_number 10569
_diffrn_reflns_theta_full 26.942
_diffrn_reflns_theta_max 27.491
_diffrn_reflns_theta_min 5.182
_diffrn_standards_number 0
_exptl_absorpt_coefficient_mu 7.172
_exptl_absorpt_correction_T_max 0.19
_exptl_absorpt_correction_T_min 0.17
_exptl_absorpt_correction_type multi-scan
_exptl_absorpt_process_details 'DENZO/SCALEPACK (Otwinowski & Minor, 1997)'
_exptl_crystal_colour colourless
_exptl_crystal_density_diffrn 1.638
_exptl_crystal_density_method 'not measured'
_exptl_crystal_description block
_exptl_crystal_F_000 652
_exptl_crystal_size_max 0.28
_exptl_crystal_size_mid 0.25
_exptl_crystal_size_min 0.23
_refine_diff_density_max 1.20
_refine_diff_density_min -1.42
_refine_ls_extinction_coef 113(6)
_refine_ls_extinction_method 'Larson (1970), Equation 22'
_refine_ls_goodness_of_fit_ref 0.9763
_refine_ls_hydrogen_treatment constr
_refine_ls_matrix_type full
_refine_ls_number_parameters 281
_refine_ls_number_reflns 6108
_refine_ls_number_restraints 0
_refine_ls_R_factor_all 0.0305
_refine_ls_R_factor_gt 0.0286
_refine_ls_shift/su_max 0.002443
_refine_ls_structure_factor_coef Fsqd
_refine_ls_weighting_details
;
 Method= Modified Sheldrick 
 w=1/[\s^2^(F^2^) + ( 0.04P)^2^ + 2.82P] 
 ,where P=(max(Fo^2^,0) + 2Fc^2^)/3 
;
_refine_ls_weighting_scheme calc
_refine_ls_wR_factor_all 0.0726
_refine_ls_wR_factor_gt 0.0713
_refine_ls_wR_factor_ref 0.0726
_reflns_limit_h_max 12
_reflns_limit_h_min -12
_reflns_limit_k_max 13
_reflns_limit_k_min -13
_reflns_limit_l_max 18
_reflns_limit_l_min 0
_reflns_number_gt 5794
_reflns_number_total 6108
_reflns_threshold_expression I>2.0\s(I)
_oxford_diffrn_Wilson_B_factor 2.68
_oxford_diffrn_Wilson_scale 4.60
_oxford_refine_ls_r_factor_ref 0.0305
_oxford_refine_ls_scale 0.4905(7)
_oxford_reflns_number_all 6108
_oxford_reflns_threshold_expression_ref I>-3.0\s(I)
_cod_data_source_file c4cc00697f2.cif
_cod_data_source_block 1
_cod_original_sg_symbol_H-M 'P -1 '
_cod_original_formula_sum 'C26 H36 B1 Br1 Hg1 N2'
_cod_database_code 7112173

loop_
_symmetry_equiv_pos_as_xyz
x,y,z
-x,-y,-z

loop_
_atom_site_label
_atom_site_type_symbol
_atom_site_fract_x
_atom_site_fract_y
_atom_site_fract_z
_atom_site_U_iso_or_equiv
_atom_site_occupancy
_atom_site_adp_type
_atom_site_refinement_flags_posn
Hg1 Hg -0.031482(13) 0.813039(13) 0.100409(9) 0.0343 1.0000 Uani .
Br2 Br 0.07103(5) 0.86319(4) -0.06331(3) 0.0450 1.0000 Uani .
B3 B -0.1176(4) 0.7344(4) 0.2346(3) 0.0282 1.0000 Uani .
N4 N -0.0424(3) 0.6374(3) 0.3161(2) 0.0294 1.0000 Uani .
C5 C -0.1422(4) 0.6035(4) 0.3853(3) 0.0356 1.0000 Uani .
C6 C -0.2741(4) 0.6734(4) 0.3501(3) 0.0367 1.0000 Uani .
N7 N -0.2640(3) 0.7539(3) 0.2571(2) 0.0324 1.0000 Uani .
C8 C -0.3906(4) 0.8403(4) 0.2027(3) 0.0373 1.0000 Uani .
C9 C -0.4289(4) 0.9719(4) 0.2117(3) 0.0480 1.0000 Uani .
C10 C -0.5524(5) 1.0528(5) 0.1580(4) 0.0648 1.0000 Uani .
C11 C 0.1083(3) 0.5747(3) 0.3358(2) 0.0300 1.0000 Uani .
C12 C 0.1571(4) 0.4501(4) 0.3154(3) 0.0410 1.0000 Uani .
C13 C 0.3006(5) 0.3863(5) 0.3409(4) 0.0550 1.0000 Uani .
C14 C 0.0622(5) 0.3875(5) 0.2635(4) 0.0571 1.0000 Uani .
C15 C 0.1985(4) 0.6359(4) 0.3771(3) 0.0371 1.0000 Uani .
C16 C 0.3420(4) 0.5675(5) 0.3995(3) 0.0511 1.0000 Uani .
C3 C -0.4719(5) 0.7889(5) 0.1447(3) 0.0469 1.0000 Uani .
C21 C 0.1456(5) 0.7705(5) 0.3962(4) 0.0563 1.0000 Uani .
C20 C 0.3917(5) 0.4446(5) 0.3822(4) 0.0579 1.0000 Uani .
C1 C -0.4324(6) 0.6465(5) 0.1392(4) 0.0605 1.0000 Uani .
C7 C -0.3454(6) 1.0233(5) 0.2791(4) 0.0622 1.0000 Uani .
C2 C -0.5933(5) 0.8776(7) 0.0928(4) 0.0697 1.0000 Uani .
C17 C -0.3471(7) 1.1714(6) 0.2456(6) 0.0822 1.0000 Uani .
C19 C -0.3327(7) 0.6285(7) 0.0566(5) 0.0773 1.0000 Uani .
C4 C -0.6321(6) 1.0064(7) 0.1003(5) 0.0776 1.0000 Uani .
C24 C 0.0851(9) 0.4229(7) 0.1527(5) 0.0834 1.0000 Uani .
C18 C -0.5639(8) 0.5897(8) 0.1269(5) 0.0882 1.0000 Uani .
C25 C 0.0857(8) 0.2376(6) 0.3021(6) 0.0854 1.0000 Uani .
C22 C 0.1875(16) 0.7737(9) 0.4991(6) 0.1461 1.0000 Uani .
C23 C 0.1952(18) 0.8734(8) 0.3262(9) 0.1892 1.0000 Uani .
C26 C -0.4012(11) 0.9936(7) 0.3832(5) 0.0967 1.0000 Uani .
H51 H -0.1215 0.5428 0.4462 0.0402 1.0000 Uiso R
H61 H -0.3584 0.6683 0.3829 0.0414 1.0000 Uiso R
H101 H -0.5807 1.1429 0.1625 0.0673 1.0000 Uiso R
H131 H 0.3375 0.3011 0.3297 0.0603 1.0000 Uiso R
H141 H -0.0379 0.4277 0.2719 0.0702 1.0000 Uiso R
H161 H 0.4048 0.6063 0.4274 0.0583 1.0000 Uiso R
H211 H 0.0408 0.7932 0.3918 0.0707 1.0000 Uiso R
H201 H 0.4881 0.4003 0.3979 0.0623 1.0000 Uiso R
H11 H -0.3809 0.5938 0.2006 0.0729 1.0000 Uiso R
H71 H -0.2433 0.9744 0.2826 0.0741 1.0000 Uiso R
H21 H -0.6510 0.8475 0.0527 0.0774 1.0000 Uiso R
H171 H -0.2841 1.1951 0.2884 0.1283 1.0000 Uiso R
H172 H -0.4462 1.2210 0.2472 0.1280 1.0000 Uiso R
H173 H -0.3156 1.1906 0.1788 0.1280 1.0000 Uiso R
H193 H -0.3073 0.5362 0.0566 0.1199 1.0000 Uiso R
H192 H -0.3841 0.6791 -0.0034 0.1199 1.0000 Uiso R
H191 H -0.2492 0.6609 0.0658 0.1201 1.0000 Uiso R
H41 H -0.7156 1.0638 0.0648 0.0803 1.0000 Uiso R
H241 H 0.0190 0.3883 0.1199 0.1258 1.0000 Uiso R
H242 H 0.0701 0.5189 0.1284 0.1261 1.0000 Uiso R
H243 H 0.1821 0.3801 0.1440 0.1260 1.0000 Uiso R
H181 H -0.5296 0.4940 0.1399 0.1431 1.0000 Uiso R
H182 H -0.6327 0.6127 0.1739 0.1430 1.0000 Uiso R
H183 H -0.6051 0.6257 0.0612 0.1430 1.0000 Uiso R
H251 H 0.0056 0.2077 0.2794 0.1290 1.0000 Uiso R
H252 H 0.0881 0.2189 0.3725 0.1288 1.0000 Uiso R
H253 H 0.1744 0.1955 0.2796 0.1291 1.0000 Uiso R
H221 H 0.1157 0.8353 0.5233 0.1961 1.0000 Uiso R
H222 H 0.2769 0.8032 0.4943 0.1962 1.0000 Uiso R
H223 H 0.2004 0.6852 0.5424 0.1960 1.0000 Uiso R
H231 H 0.1282 0.9569 0.3177 0.2770 1.0000 Uiso R
H232 H 0.2868 0.8780 0.3532 0.2769 1.0000 Uiso R
H233 H 0.2085 0.8490 0.2648 0.2771 1.0000 Uiso R
H261 H -0.3473 1.0266 0.4260 0.1511 1.0000 Uiso R
H262 H -0.5017 1.0381 0.3790 0.1510 1.0000 Uiso R
H263 H -0.3908 0.8993 0.4079 0.1511 1.0000 Uiso R

loop_
_atom_site_aniso_label
_atom_site_aniso_U_11
_atom_site_aniso_U_22
_atom_site_aniso_U_33
_atom_site_aniso_U_23
_atom_site_aniso_U_13
_atom_site_aniso_U_12
Hg1 0.03090(10) 0.04149(10) 0.02662(9) -0.00110(6) 0.00335(5) -0.00798(6)
Br2 0.0518(2) 0.0538(2) 0.03168(19) -0.00946(16) 0.01291(16) -0.01816(18)
B3 0.0233(16) 0.0289(16) 0.0267(17) 0.0026(13) -0.0003(13) -0.0044(13)
N4 0.0243(13) 0.0315(13) 0.0283(14) -0.0022(11) 0.0015(10) -0.0030(10)
C5 0.0317(17) 0.0446(19) 0.0258(16) 0.0010(14) 0.0041(13) -0.0093(14)
C6 0.0262(16) 0.050(2) 0.0294(17) 0.0011(15) 0.0041(13) -0.0096(14)
N7 0.0274(14) 0.0391(15) 0.0269(14) -0.0034(11) 0.0019(11) -0.0048(11)
C8 0.0234(16) 0.050(2) 0.0303(17) 0.0009(15) 0.0020(13) -0.0020(14)
C9 0.036(2) 0.053(2) 0.044(2) -0.0047(18) 0.0098(17) 0.0047(17)
C10 0.043(2) 0.063(3) 0.065(3) 0.006(2) 0.007(2) 0.016(2)
C11 0.0237(15) 0.0336(16) 0.0272(15) -0.0010(12) 0.0022(12) -0.0019(12)
C12 0.0360(19) 0.0396(19) 0.044(2) -0.0101(16) 0.0083(16) -0.0027(15)
C13 0.042(2) 0.049(2) 0.062(3) -0.010(2) 0.006(2) 0.0111(18)
C14 0.049(2) 0.047(2) 0.081(3) -0.029(2) 0.008(2) -0.0079(19)
C15 0.0297(17) 0.0442(19) 0.0345(18) -0.0043(15) 0.0002(14) -0.0076(14)
C16 0.0285(19) 0.077(3) 0.045(2) -0.011(2) -0.0022(16) -0.0120(19)
C3 0.039(2) 0.065(3) 0.0307(18) 0.0026(17) -0.0055(15) -0.0153(18)
C21 0.047(2) 0.052(2) 0.075(3) -0.026(2) -0.007(2) -0.0113(19)
C20 0.030(2) 0.075(3) 0.055(3) -0.010(2) -0.0028(18) 0.011(2)
C1 0.071(3) 0.069(3) 0.044(2) -0.005(2) -0.014(2) -0.031(3)
C7 0.059(3) 0.056(3) 0.070(3) -0.025(2) 0.006(2) 0.002(2)
C2 0.038(2) 0.105(5) 0.052(3) 0.008(3) -0.016(2) -0.016(3)
C17 0.081(4) 0.062(3) 0.110(5) -0.035(3) 0.049(4) -0.016(3)
C19 0.073(4) 0.079(4) 0.095(5) -0.038(3) 0.009(3) -0.032(3)
C4 0.036(2) 0.099(5) 0.067(3) 0.017(3) -0.008(2) 0.010(3)
C24 0.116(5) 0.079(4) 0.071(4) -0.036(3) -0.001(4) -0.036(4)
C18 0.104(5) 0.115(5) 0.065(4) -0.015(3) 0.006(3) -0.074(5)
C25 0.099(5) 0.055(3) 0.112(5) -0.025(3) 0.023(4) -0.031(3)
C22 0.286(15) 0.085(5) 0.076(5) -0.041(4) 0.035(7) -0.035(7)
C23 0.34(2) 0.059(4) 0.179(11) -0.031(6) 0.126(13) -0.077(8)
C26 0.166(8) 0.074(4) 0.056(3) -0.023(3) 0.009(4) -0.032(4)

loop_
_atom_type_symbol
_atom_type_scat_dispersion_real
_atom_type_scat_dispersion_imag
_atom_type_scat_Cromer_Mann_a1
_atom_type_scat_Cromer_Mann_b1
_atom_type_scat_Cromer_Mann_a2
_atom_type_scat_Cromer_Mann_b2
_atom_type_scat_Cromer_Mann_a3
_atom_type_scat_Cromer_Mann_b3
_atom_type_scat_Cromer_Mann_a4
_atom_type_scat_Cromer_Mann_b4
_atom_type_scat_Cromer_Mann_c
_atom_type_scat_source
C 0.0033 0.0016 2.3100 20.8439 1.0200 10.2075 1.5886 0.5687 0.8650 51.6512 0.2156 'International Tables Vol C 4.2.6.8 and 6.1.1.4'
H 0.0000 0.0000 0.4930 10.5109 0.3229 26.1257 0.1402 3.1424 0.0408 57.7998 0.0030 'International Tables Vol C 4.2.6.8 and 6.1.1.4'
N 0.0061 0.0033 12.2126 0.0057 3.1322 9.8933 2.0125 28.9975 1.1663 0.5826 -11.5290 'International Tables Vol C 4.2.6.8 and 6.1.1.4'
Hg -2.3894 9.2266 20.6809 0.5450 19.0417 8.4484 21.6575 1.5729 5.9676 38.3246 12.6089 'International Tables Vol C 4.2.6.8 and 6.1.1.4'
Br -0.2901 2.4595 17.1789 2.1723 5.2358 16.5796 5.6377 0.2609 3.9851 41.4328 2.9557 'International Tables Vol C 4.2.6.8 and 6.1.1.4'
B 0.0013 0.0007 2.0545 23.2185 1.3326 1.0210 1.0979 60.3498 0.7068 0.1403 -0.1932 'International Tables Vol C 4.2.6.8 and 6.1.1.4'

loop_
_geom_angle_atom_site_label_1
_geom_angle_atom_site_label_2
_geom_angle_atom_site_label_3
_geom_angle
_geom_angle_publ_flag
Br2 Hg1 B3 169.04(10) yes
Hg1 B3 N4 127.0(2) yes
Hg1 B3 N7 127.1(2) yes
N4 B3 N7 105.4(3) yes
B3 N4 C5 108.4(3) yes
B3 N4 C11 131.9(3) yes
C5 N4 C11 119.8(3) yes
N4 C5 C6 108.7(3) yes
N4 C5 H51 126.2 no
C6 C5 H51 125.2 no
C5 C6 N7 109.3(3) yes
C5 C6 H61 124.8 no
N7 C6 H61 125.9 no
C6 N7 B3 108.2(3) yes
C6 N7 C8 120.8(3) yes
B3 N7 C8 131.0(3) yes
N7 C8 C9 118.3(4) yes
N7 C8 C3 118.9(4) yes
C9 C8 C3 122.8(4) yes
C8 C9 C10 116.8(5) yes
C8 C9 C7 122.2(4) yes
C10 C9 C7 121.0(5) yes
C9 C10 C4 121.7(5) yes
C9 C10 H101 118.5 no
C4 C10 H101 119.7 no
N4 C11 C12 117.9(3) yes
N4 C11 C15 119.8(3) yes
C12 C11 C15 122.3(3) yes
C11 C12 C13 117.4(4) yes
C11 C12 C14 122.5(3) yes
C13 C12 C14 120.0(4) yes
C12 C13 C20 121.3(4) yes
C12 C13 H131 120.3 no
C20 C13 H131 118.5 no
C12 C14 C24 109.5(4) yes
C12 C14 C25 113.8(5) yes
C24 C14 C25 110.2(5) yes
C12 C14 H141 107.8 no
C24 C14 H141 106.7 no
C25 C14 H141 108.6 no
C11 C15 C16 117.4(4) yes
C11 C15 C21 121.7(3) yes
C16 C15 C21 121.0(4) yes
C15 C16 C20 121.5(4) yes
C15 C16 H161 119.1 no
C20 C16 H161 119.3 no
C8 C3 C1 122.0(4) yes
C8 C3 C2 116.4(5) yes
C1 C3 C2 121.6(4) yes
C15 C21 C22 112.2(5) yes
C15 C21 C23 112.3(6) yes
C22 C21 C23 109.5(8) yes
C15 C21 H211 109.5 no
C22 C21 H211 105.3 no
C23 C21 H211 107.6 no
C13 C20 C16 120.0(4) yes
C13 C20 H201 119.7 no
C16 C20 H201 120.2 no
C3 C1 C19 111.6(4) yes
C3 C1 C18 112.9(5) yes
C19 C1 C18 109.0(5) yes
C3 C1 H11 108.0 no
C19 C1 H11 107.7 no
C18 C1 H11 107.4 no
C9 C7 C17 114.7(5) yes
C9 C7 C26 110.3(5) yes
C17 C7 C26 109.0(5) yes
C9 C7 H71 107.6 no
C17 C7 H71 107.2 no
C26 C7 H71 107.7 no
C3 C2 C4 121.6(5) yes
C3 C2 H21 119.3 no
C4 C2 H21 119.0 no
C7 C17 H171 110.0 no
C7 C17 H172 108.0 no
H171 C17 H172 110.3 no
C7 C17 H173 108.9 no
H171 C17 H173 110.2 no
H172 C17 H173 109.5 no
C1 C19 H193 109.3 no
C1 C19 H192 107.4 no
H193 C19 H192 110.1 no
C1 C19 H191 108.9 no
H193 C19 H191 111.0 no
H192 C19 H191 110.2 no
C2 C4 C10 120.6(4) yes
C2 C4 H41 119.6 no
C10 C4 H41 119.8 no
C14 C24 H241 108.8 no
C14 C24 H242 109.8 no
H241 C24 H242 111.0 no
C14 C24 H243 106.8 no
H241 C24 H243 109.5 no
H242 C24 H243 110.8 no
C1 C18 H181 106.5 no
C1 C18 H182 108.3 no
H181 C18 H182 110.7 no
C1 C18 H183 109.6 no
H181 C18 H183 110.7 no
H182 C18 H183 110.9 no
C14 C25 H251 109.3 no
C14 C25 H252 107.4 no
H251 C25 H252 109.1 no
C14 C25 H253 109.3 no
H251 C25 H253 110.5 no
H252 C25 H253 111.1 no
C21 C22 H221 111.0 no
C21 C22 H222 105.8 no
H221 C22 H222 109.4 no
C21 C22 H223 109.8 no
H221 C22 H223 109.9 no
H222 C22 H223 110.8 no
C21 C23 H231 110.7 no
C21 C23 H232 106.0 no
H231 C23 H232 110.2 no
C21 C23 H233 109.5 no
H231 C23 H233 110.6 no
H232 C23 H233 109.8 no
C7 C26 H261 109.9 no
C7 C26 H262 107.5 no
H261 C26 H262 110.0 no
C7 C26 H263 109.8 no
H261 C26 H263 109.5 no
H262 C26 H263 110.1 no

loop_
_geom_bond_atom_site_label_1
_geom_bond_atom_site_label_2
_geom_bond_distance
_geom_bond_publ_flag
Hg1 Br2 2.4865(4) yes
Hg1 B3 2.115(4) yes
B3 N4 1.421(4) yes
B3 N7 1.412(5) yes
N4 C5 1.399(4) yes
N4 C11 1.444(4) yes
C5 C6 1.344(5) yes
C5 H51 0.934 no
C6 N7 1.399(4) yes
C6 H61 0.931 no
N7 C8 1.442(4) yes
C8 C9 1.405(6) yes
C8 C3 1.405(6) yes
C9 C10 1.399(6) yes
C9 C7 1.512(7) yes
C10 C4 1.359(9) yes
C10 H101 0.955 no
C11 C12 1.406(5) yes
C11 C15 1.391(5) yes
C12 C13 1.395(6) yes
C12 C14 1.517(6) yes
C13 C20 1.376(7) yes
C13 H131 0.949 no
C14 C24 1.544(9) yes
C14 C25 1.522(7) yes
C14 H141 0.977 no
C15 C16 1.400(5) yes
C15 C21 1.501(6) yes
C16 C20 1.371(7) yes
C16 H161 0.934 no
C3 C1 1.501(7) yes
C3 C2 1.403(7) yes
C21 C22 1.519(10) yes
C21 C23 1.447(10) yes
C21 H211 0.974 no
C20 H201 0.938 no
C1 C19 1.521(8) yes
C1 C18 1.532(7) yes
C1 H11 0.979 no
C7 C17 1.529(8) yes
C7 C26 1.542(9) yes
C7 H71 0.995 no
C2 C4 1.370(10) yes
C2 H21 0.945 no
C17 H171 0.966 no
C17 H172 0.980 no
C17 H173 0.975 no
C19 H193 0.959 no
C19 H192 0.958 no
C19 H191 0.954 no
C4 H41 0.951 no
C24 H241 0.966 no
C24 H242 0.974 no
C24 H243 0.960 no
C18 H181 0.972 no
C18 H182 0.966 no
C18 H183 0.964 no
C25 H251 0.971 no
C25 H252 0.963 no
C25 H253 0.959 no
C22 H221 0.963 no
C22 H222 0.967 no
C22 H223 0.973 no
C23 H231 0.956 no
C23 H232 0.970 no
C23 H233 0.963 no
C26 H261 0.967 no
C26 H262 0.968 no
C26 H263 0.962 no
